data_4515653
loop_
_publ_author_name
'Maddox, Sean M.'
'Dawson, Gregory A.'
'Rochester, Nicholas C.'
'Ayonon, Arianna B.'
'Moore, Curtis E.'
'Rheingold, Arnold L.'
'Gustafson, Jeffrey L.'

_publ_section_title
;
 Enantioselective Synthesis of Biaryl Atropisomers via the Addition of
 Thiophenols into Aryl-Naphthoquinones.
;
_journal_issue 6
_journal_name_full 'ACS catalysis'
_journal_page_first 5443
_journal_page_last 5447
_journal_paper_doi 10.1021/acscatal.8b00906
_journal_volume 8
_journal_year 2018
_chemical_absolute_configuration ad
_chemical_formula_moiety 'C25 H18 Cl F3 O2 S'
_chemical_formula_sum 'C25 H18 Cl F3 O2 S'
_chemical_formula_weight 474.90
_space_group_crystal_system orthorhombic
_space_group_IT_number 19
_space_group_name_Hall 'P 2ac 2ab'
_space_group_name_H-M_alt 'P 21 21 21'
_atom_sites_solution_hydrogens geom
_atom_sites_solution_primary dual
_audit_creation_date 2017-12-29
_audit_creation_method
;
Olex2 1.2
(compiled 2017.08.10 svn.r3458 for OlexSys, GUI svn.r5381)
;
_cell_angle_alpha 90
_cell_angle_beta 90
_cell_angle_gamma 90
_cell_formula_units_Z 4
_cell_length_a 7.8069(3)
_cell_length_b 7.8369(2)
_cell_length_c 35.3156(11)
_cell_measurement_reflns_used 9881
_cell_measurement_temperature 100
_cell_measurement_theta_max 70.152
_cell_measurement_theta_min 5.783
_cell_volume 2160.68(12)
_computing_cell_refinement 'SAINT V8.38A (?, 2016)'
_computing_data_reduction 'SAINT V8.38A (?, 2016)'
_computing_molecular_graphics 'Olex2 (Dolomanov et al., 2009)'
_computing_publication_material 'Olex2 (Dolomanov et al., 2009)'
_computing_structure_refinement 'XL (Sheldrick, 2008)'
_computing_structure_solution 'ShelXT (Sheldrick, 2015)'
_diffrn_ambient_temperature 100
_diffrn_detector_area_resol_mean 7.9
_diffrn_detector_type 'CCD area detector'
_diffrn_measured_fraction_theta_full 0.997
_diffrn_measured_fraction_theta_max 0.997
_diffrn_measurement_device 'three-circle diffractometer'
_diffrn_measurement_device_type 'Bruker APEX-II CCD'
_diffrn_measurement_method '\f and \w scans'
_diffrn_radiation_type CuK\a
_diffrn_radiation_wavelength 1.54178
_diffrn_reflns_av_R_equivalents 0.0463
_diffrn_reflns_av_unetI/netI 0.0258
_diffrn_reflns_Laue_measured_fraction_full 0.997
_diffrn_reflns_Laue_measured_fraction_max 0.997
_diffrn_reflns_limit_h_max 9
_diffrn_reflns_limit_h_min -8
_diffrn_reflns_limit_k_max 9
_diffrn_reflns_limit_k_min -9
_diffrn_reflns_limit_l_max 42
_diffrn_reflns_limit_l_min -38
_diffrn_reflns_number 30362
_diffrn_reflns_point_group_measured_fraction_full 0.998
_diffrn_reflns_point_group_measured_fraction_max 0.997
_diffrn_reflns_theta_full 67.500
_diffrn_reflns_theta_max 70.146
_diffrn_reflns_theta_min 5.009
_diffrn_standards_number 0
_exptl_absorpt_coefficient_mu 2.883
_exptl_absorpt_correction_T_max 0.5220
_exptl_absorpt_correction_T_min 0.4267
_exptl_absorpt_correction_type multi-scan
_exptl_absorpt_process_details
'SADABS-2016/2 (Bruker,2016/2) was used for absorption correction. wR2(int) was 0.0864 before and 0.0639 after correction. The Ratio of minimum to maximum transmission is 0.8174. The \l/2 correction factor is Not present.'
_exptl_crystal_colour colourless
_exptl_crystal_colour_primary colourless
_exptl_crystal_density_diffrn 1.460
_exptl_crystal_description needle
_exptl_crystal_F_000 976
_exptl_crystal_size_max 0.18
_exptl_crystal_size_mid 0.1
_exptl_crystal_size_min 0.04
_refine_diff_density_max 0.467
_refine_diff_density_min -0.275
_refine_diff_density_rms 0.071
_refine_ls_abs_structure_details
;
 Flack x determined using 1595 quotients [(I+)-(I-)]/[(I+)+(I-)]
 (Parsons, Flack and Wagner, Acta Cryst. B69 (2013) 249-259).
;
_refine_ls_abs_structure_Flack 0.055(8)
_refine_ls_extinction_method none
_refine_ls_goodness_of_fit_ref 1.197
_refine_ls_hydrogen_treatment constr
_refine_ls_matrix_type full
_refine_ls_number_parameters 291
_refine_ls_number_reflns 4116
_refine_ls_number_restraints 0
_refine_ls_restrained_S_all 1.197
_refine_ls_R_factor_all 0.0549
_refine_ls_R_factor_gt 0.0536
_refine_ls_shift/su_max 0.000
_refine_ls_shift/su_mean 0.000
_refine_ls_structure_factor_coef Fsqd
_refine_ls_weighting_details 'w=1/[\s^2^(Fo^2^)+(0.0079P)^2^+5.4057P] where P=(Fo^2^+2Fc^2^)/3'
_refine_ls_weighting_scheme calc
_refine_ls_wR_factor_gt 0.1259
_refine_ls_wR_factor_ref 0.1264
_reflns_Friedel_coverage 0.714
_reflns_Friedel_fraction_full 1.000
_reflns_Friedel_fraction_max 0.997
_reflns_number_gt 4005
_reflns_number_total 4116
_reflns_threshold_expression 'I > 2\s(I)'
_cod_data_source_file cs8b00906_si_003.cif
_cod_data_source_block gustof02
_cod_database_code 4515653
_shelx_shelxl_version_number 2014/7
_shelx_space_group_comment
;
The symmetry employed for this shelxl refinement is uniquely defined
by the following loop, which should always be used as a source of
symmetry information in preference to the above space-group names.
They are only intended as comments.
;
_shelx_estimated_absorpt_t_max 0.893
_shelx_estimated_absorpt_t_min 0.625
_olex2_refinement_description
;
1. Fixed Uiso
 At 1.2 times of:
  All C(H) groups
 At 1.5 times of:
  All C(H,H,H) groups
2.a Aromatic/amide H refined with riding coordinates:
 C11(H11), C6(H6), C12(H12), C4(H4), C5(H5), C13(H13), C14(H14), C20(H20),
 C3(H3), C19(H19), C21(H21), C22(H22)
2.b Idealised Me refined as rotating group:
 C24(H24A,H24B,H24C), C25(H25A,H25B,H25C)
;
_olex2_submission_special_instructions 'No special instructions were received'

loop_
_space_group_symop_operation_xyz
'x, y, z'
'-x+1/2, -y, z+1/2'
'-x, y+1/2, -z+1/2'
'x+1/2, -y+1/2, -z'

loop_
_atom_site_label
_atom_site_type_symbol
_atom_site_fract_x
_atom_site_fract_y
_atom_site_fract_z
_atom_site_U_iso_or_equiv
_atom_site_adp_type
_atom_site_occupancy
_atom_site_site_symmetry_order
_atom_site_calc_flag
_atom_site_refinement_flags_posn
S1 S 0.7361(2) 0.56212(18) 0.39214(4) 0.0321(3) Uani 1 1 d .
Cl1 Cl 0.8325(2) 0.84842(19) 0.44857(5) 0.0416(4) Uani 1 1 d .
F2 F 0.6763(4) 0.5959(4) 0.24584(9) 0.0370(8) Uani 1 1 d .
F1 F 0.5669(4) 0.5534(5) 0.30113(10) 0.0372(8) Uani 1 1 d .
F3 F 0.5936(4) 0.3439(5) 0.26209(10) 0.0368(8) Uani 1 1 d .
O2 O 0.7164(5) 0.0408(5) 0.30309(10) 0.0269(8) Uani 1 1 d .
O1 O 0.4551(5) 0.3676(5) 0.43011(11) 0.0324(9) Uani 1 1 d .
C1 C 0.6732(7) 0.4842(7) 0.27484(16) 0.0267(12) Uani 1 1 d .
C8 C 0.7178(7) 0.2801(7) 0.34472(15) 0.0245(12) Uani 1 1 d .
C7 C 0.8683(7) 0.3507(7) 0.32371(15) 0.0246(11) Uani 1 1 d .
C9 C 0.6467(7) 0.1288(7) 0.33362(15) 0.0260(12) Uani 1 1 d .
C17 C 0.6485(8) 0.3627(7) 0.37755(15) 0.0264(12) Uani 1 1 d .
C2 C 0.8480(7) 0.4488(7) 0.29030(15) 0.0253(11) Uani 1 1 d .
C10 C 0.5015(7) 0.0566(7) 0.35206(15) 0.0259(12) Uani 1 1 d .
C16 C 0.5145(8) 0.2944(7) 0.39702(16) 0.0259(12) Uani 1 1 d .
C11 C 0.4183(8) -0.0922(7) 0.33862(17) 0.0296(13) Uani 1 1 d .
H11 H 0.4599 -0.1474 0.3165 0.036 Uiso 1 1 calc R
C6 C 1.0322(8) 0.3210(8) 0.33647(17) 0.0310(13) Uani 1 1 d .
H6 H 1.0483 0.2556 0.3588 0.037 Uiso 1 1 calc R
C12 C 0.2791(8) -0.1573(8) 0.35699(17) 0.0337(13) Uani 1 1 d .
H12 H 0.2240 -0.2561 0.3473 0.040 Uiso 1 1 calc R
C4 C 1.1550(8) 0.4800(8) 0.28474(17) 0.0320(13) Uani 1 1 d .
H4 H 1.2520 0.5230 0.2716 0.038 Uiso 1 1 calc R
C23 C 0.8786(8) 0.6368(9) 0.46079(17) 0.0334(14) Uani 1 1 d .
C18 C 0.8340(8) 0.5054(7) 0.43598(15) 0.0290(13) Uani 1 1 d .
C5 C 1.1762(8) 0.3848(7) 0.31727(17) 0.0307(13) Uani 1 1 d .
H5 H 1.2880 0.3625 0.3267 0.037 Uiso 1 1 calc R
C13 C 0.2166(8) -0.0799(8) 0.38999(18) 0.0360(13) Uani 1 1 d .
H13 H 0.1211 -0.1280 0.4028 0.043 Uiso 1 1 calc R
C14 C 0.2932(7) 0.0655(8) 0.40392(16) 0.0302(13) Uani 1 1 d .
H14 H 0.2503 0.1174 0.4263 0.036 Uiso 1 1 calc R
C20 C 0.9489(9) 0.3065(8) 0.48136(19) 0.0400(16) Uani 1 1 d .
H20 H 0.9718 0.1919 0.4885 0.048 Uiso 1 1 calc R
C3 C 0.9907(7) 0.5126(7) 0.27133(16) 0.0256(12) Uani 1 1 d .
H3 H 0.9757 0.5789 0.2491 0.031 Uiso 1 1 calc R
C15 C 0.4355(7) 0.1378(8) 0.38495(15) 0.0290(12) Uani 1 1 d .
C19 C 0.8731(9) 0.3407(8) 0.44675(18) 0.0376(15) Uani 1 1 d .
H19 H 0.8474 0.2489 0.4301 0.045 Uiso 1 1 calc R
C24 C 0.8330(9) -0.0899(7) 0.31508(18) 0.0359(14) Uani 1 1 d .
H24A H 0.8671 -0.1589 0.2932 0.054 Uiso 1 1 calc GR
H24B H 0.7768 -0.1630 0.3339 0.054 Uiso 1 1 calc GR
H24C H 0.9347 -0.0372 0.3264 0.054 Uiso 1 1 calc GR
C21 C 0.9911(9) 0.4377(10) 0.50536(18) 0.0411(15) Uani 1 1 d .
H21 H 1.0448 0.4138 0.5289 0.049 Uiso 1 1 calc R
C25 C 0.3274(9) 0.4969(8) 0.42491(19) 0.0397(15) Uani 1 1 d .
H25A H 0.3768 0.5929 0.4109 0.060 Uiso 1 1 calc GR
H25B H 0.2870 0.5365 0.4497 0.060 Uiso 1 1 calc GR
H25C H 0.2309 0.4495 0.4106 0.060 Uiso 1 1 calc GR
C22 C 0.9553(9) 0.6061(9) 0.49526(18) 0.0400(16) Uani 1 1 d .
H22 H 0.9833 0.6976 0.5118 0.048 Uiso 1 1 calc R

loop_
_atom_site_aniso_label
_atom_site_aniso_U_11
_atom_site_aniso_U_22
_atom_site_aniso_U_33
_atom_site_aniso_U_23
_atom_site_aniso_U_13
_atom_site_aniso_U_12
S1 0.0422(8) 0.0251(6) 0.0290(7) 0.0020(6) -0.0010(6) -0.0015(6)
Cl1 0.0405(8) 0.0259(7) 0.0584(10) -0.0105(7) 0.0098(8) -0.0004(7)
F2 0.0320(18) 0.041(2) 0.0383(19) 0.0154(16) -0.0033(15) 0.0022(16)
F1 0.0300(18) 0.042(2) 0.040(2) 0.0007(17) 0.0026(14) 0.0082(17)
F3 0.038(2) 0.0296(18) 0.043(2) 0.0014(16) -0.0119(15) -0.0049(16)
O2 0.032(2) 0.0206(19) 0.0279(19) -0.0006(15) 0.0027(16) 0.0034(16)
O1 0.041(2) 0.031(2) 0.025(2) -0.0004(17) 0.0058(17) 0.0019(19)
C1 0.024(3) 0.023(3) 0.033(3) 0.003(2) 0.001(2) 0.001(2)
C8 0.019(3) 0.029(3) 0.025(3) 0.006(2) 0.000(2) 0.000(2)
C7 0.025(3) 0.023(3) 0.026(3) 0.000(2) 0.001(2) 0.002(2)
C9 0.024(3) 0.031(3) 0.023(3) 0.001(2) 0.003(2) 0.002(2)
C17 0.032(3) 0.021(3) 0.026(3) 0.003(2) -0.004(2) 0.002(3)
C2 0.031(3) 0.022(3) 0.024(3) -0.001(2) 0.001(2) 0.003(3)
C10 0.026(3) 0.023(3) 0.028(3) 0.005(2) -0.004(2) 0.002(2)
C16 0.032(3) 0.021(3) 0.024(3) 0.002(2) 0.002(2) 0.007(2)
C11 0.035(3) 0.025(3) 0.030(3) 0.002(2) -0.004(2) -0.001(2)
C6 0.037(3) 0.028(3) 0.028(3) 0.003(2) -0.005(3) 0.000(3)
C12 0.032(3) 0.027(3) 0.042(3) 0.003(3) -0.002(3) -0.005(3)
C4 0.030(3) 0.034(3) 0.033(3) 0.002(2) 0.003(3) -0.004(3)
C23 0.032(3) 0.035(3) 0.033(3) -0.005(3) 0.009(2) -0.010(3)
C18 0.035(3) 0.024(3) 0.028(3) 0.002(2) 0.006(3) -0.009(3)
C5 0.024(3) 0.025(3) 0.043(3) 0.001(2) -0.005(3) 0.002(2)
C13 0.037(3) 0.032(3) 0.039(3) 0.010(3) 0.003(3) -0.002(3)
C14 0.031(3) 0.031(3) 0.029(3) 0.009(2) 0.003(2) 0.000(3)
C20 0.046(4) 0.031(4) 0.043(4) 0.007(3) -0.008(3) -0.009(3)
C3 0.031(3) 0.018(3) 0.028(3) 0.001(2) 0.000(2) 0.002(2)
C15 0.033(3) 0.032(3) 0.022(3) 0.005(2) -0.002(2) 0.004(3)
C19 0.054(4) 0.029(3) 0.030(3) 0.001(3) -0.003(3) -0.006(3)
C24 0.042(3) 0.022(3) 0.043(4) 0.001(3) 0.007(3) 0.005(3)
C21 0.043(4) 0.052(4) 0.028(3) 0.005(3) -0.004(3) -0.007(3)
C25 0.043(4) 0.036(3) 0.040(4) -0.003(3) 0.003(3) 0.014(3)
C22 0.045(4) 0.041(4) 0.034(3) -0.012(3) 0.005(3) -0.016(3)

loop_
_atom_type_symbol
_atom_type_description
_atom_type_scat_dispersion_real
_atom_type_scat_dispersion_imag
_atom_type_scat_source
C C 0.0181 0.0091 'International Tables Vol C Tables 4.2.6.8 and 6.1.1.4'
H H 0.0000 0.0000 'International Tables Vol C Tables 4.2.6.8 and 6.1.1.4'
Cl Cl 0.3639 0.7018 'International Tables Vol C Tables 4.2.6.8 and 6.1.1.4'
F F 0.0727 0.0534 'International Tables Vol C Tables 4.2.6.8 and 6.1.1.4'
O O 0.0492 0.0322 'International Tables Vol C Tables 4.2.6.8 and 6.1.1.4'
S S 0.3331 0.5567 'International Tables Vol C Tables 4.2.6.8 and 6.1.1.4'

loop_
_geom_angle_atom_site_label_1
_geom_angle_atom_site_label_2
_geom_angle_atom_site_label_3
_geom_angle
C17 S1 C18 101.4(3)
C9 O2 C24 112.0(4)
C16 O1 C25 114.7(4)
F2 C1 F1 105.7(4)
F2 C1 C2 112.4(5)
F1 C1 C2 112.5(5)
F3 C1 F2 106.6(5)
F3 C1 F1 105.9(5)
F3 C1 C2 113.2(5)
C9 C8 C7 119.8(5)
C9 C8 C17 118.1(5)
C17 C8 C7 122.0(5)
C2 C7 C8 121.7(5)
C6 C7 C8 120.3(5)
C6 C7 C2 117.9(5)
O2 C9 C10 117.9(5)
C8 C9 O2 119.6(5)
C8 C9 C10 122.5(5)
C8 C17 S1 119.0(4)
C16 C17 S1 119.6(4)
C16 C17 C8 121.4(5)
C7 C2 C1 120.4(5)
C3 C2 C1 119.2(5)
C3 C2 C7 120.4(5)
C11 C10 C9 122.6(5)
C11 C10 C15 118.4(5)
C15 C10 C9 118.9(5)
O1 C16 C15 117.5(5)
C17 C16 O1 121.4(5)
C17 C16 C15 121.0(5)
C12 C11 C10 120.9(6)
C7 C6 C5 121.7(5)
C11 C12 C13 120.7(6)
C5 C4 C3 119.6(6)
C18 C23 Cl1 119.5(5)
C22 C23 Cl1 118.2(5)
C22 C23 C18 122.3(6)
C23 C18 S1 117.9(5)
C19 C18 S1 124.6(5)
C19 C18 C23 117.5(6)
C4 C5 C6 119.9(5)
C14 C13 C12 120.2(6)
C13 C14 C15 120.2(6)
C21 C20 C19 120.2(6)
C4 C3 C2 120.5(5)
C10 C15 C16 118.0(5)
C14 C15 C10 119.5(6)
C14 C15 C16 122.5(5)
C18 C19 C20 121.2(6)
C20 C21 C22 120.2(6)
C23 C22 C21 118.6(6)

loop_
_geom_bond_atom_site_label_1
_geom_bond_atom_site_label_2
_geom_bond_distance
S1 C17 1.782(6)
S1 C18 1.783(6)
Cl1 C23 1.751(7)
F2 C1 1.347(6)
F1 C1 1.358(7)
F3 C1 1.341(7)
O2 C9 1.391(6)
O2 C24 1.434(7)
O1 C16 1.382(7)
O1 C25 1.434(7)
C1 C2 1.496(8)
C8 C7 1.496(7)
C8 C9 1.367(8)
C8 C17 1.434(8)
C7 C2 1.417(8)
C7 C6 1.376(8)
C9 C10 1.425(8)
C17 C16 1.362(8)
C2 C3 1.393(8)
C10 C11 1.417(8)
C10 C15 1.421(8)
C16 C15 1.438(8)
C11 C12 1.364(8)
C6 C5 1.405(8)
C12 C13 1.401(9)
C4 C5 1.380(8)
C4 C3 1.391(8)
C23 C18 1.396(8)
C23 C22 1.378(9)
C18 C19 1.380(8)
C13 C14 1.378(9)
C14 C15 1.416(8)
C20 C19 1.384(9)
C20 C21 1.373(10)
C21 C22 1.395(10)
